data_4022905
loop_
_publ_author_name
'Zhongtao Li'
'Nigel T. Lucas'
'Zhaohui Wang'
'Daoben Zhu'

_publ_section_title
;
 Facile Synthesis of Janus "Double-Concave" Tribenzo[a,g,m]coronenes
;
_journal_name_full 'Journal of Organic Chemistry'
_journal_page_first 3917
_journal_page_last 3920
_journal_paper_doi 10.1021/jo0701029
_journal_volume 72
_journal_year 2007
_chemical_formula_moiety 'C60 H60 Cl6 O6'
_chemical_formula_sum 'C60 H60 Cl6 O6'
_chemical_formula_weight 1089.78
_chemical_name_systematic
; 
 ? 
;
_space_group_IT_number 14
_symmetry_cell_setting monoclinic
_symmetry_space_group_name_Hall '-P 2ybc'
_symmetry_space_group_name_H-M 'P 1 21/c 1'
_atom_sites_solution_hydrogens geom
_atom_sites_solution_primary direct
_atom_sites_solution_secondary difmap
_audit_creation_method SHELXL-97
_cell_angle_alpha 90.00
_cell_angle_beta 93.4440(10)
_cell_angle_gamma 90.00
_cell_formula_units_Z 4
_cell_length_a 13.2555(16)
_cell_length_b 12.7977(15)
_cell_length_c 30.540(4)
_cell_measurement_reflns_used 15050
_cell_measurement_temperature 113(2)
_cell_measurement_theta_max 28.7
_cell_measurement_theta_min 1.6
_cell_volume 5171.4(11)
_computing_cell_refinement 'CrystalClear (Rigaku/MSC Inc., 2005)'
_computing_data_collection 'CrystalClear (Rigaku/MSC Inc., 2005)'
_computing_data_reduction 'CrystalClear (Rigaku/MSC Inc., 2005)'
_computing_publication_material 'CrystalStructure 3.7.0'
_computing_structure_refinement 'SHELXL-97 (Sheldrick, 1997)'
_computing_structure_solution 'SHELXS-97 (Sheldrick, 1990)'
_diffrn_ambient_temperature 113(2)
_diffrn_detector_area_resol_mean 7.31
_diffrn_measured_fraction_theta_full 0.998
_diffrn_measured_fraction_theta_max 0.998
_diffrn_measurement_device_type 'Rigaku Saturn'
_diffrn_measurement_method \w
_diffrn_radiation_monochromator confocal
_diffrn_radiation_source 'rotating anode'
_diffrn_radiation_type MoK\a
_diffrn_radiation_wavelength 0.71070
_diffrn_reflns_av_R_equivalents 0.0338
_diffrn_reflns_av_sigmaI/netI 0.0322
_diffrn_reflns_limit_h_max 17
_diffrn_reflns_limit_h_min -16
_diffrn_reflns_limit_k_max 16
_diffrn_reflns_limit_k_min -16
_diffrn_reflns_limit_l_max 37
_diffrn_reflns_limit_l_min -40
_diffrn_reflns_number 47308
_diffrn_reflns_theta_full 27.89
_diffrn_reflns_theta_max 27.89
_diffrn_reflns_theta_min 1.73
_exptl_absorpt_coefficient_mu 0.386
_exptl_absorpt_correction_T_max 0.9551
_exptl_absorpt_correction_T_min 0.8800
_exptl_absorpt_correction_type multi-scan
_exptl_absorpt_process_details 'Jacobson, R. (1998) Private communication'
_exptl_crystal_colour yellow
_exptl_crystal_density_diffrn 1.400
_exptl_crystal_density_method 'not measured'
_exptl_crystal_description block
_exptl_crystal_F_000 2280
_exptl_crystal_size_max 0.34
_exptl_crystal_size_mid 0.20
_exptl_crystal_size_min 0.12
_refine_diff_density_max 0.568
_refine_diff_density_min -0.395
_refine_diff_density_rms 0.056
_refine_ls_extinction_method none
_refine_ls_goodness_of_fit_ref 1.102
_refine_ls_hydrogen_treatment constr
_refine_ls_matrix_type full
_refine_ls_number_parameters 684
_refine_ls_number_reflns 12328
_refine_ls_number_restraints 6
_refine_ls_restrained_S_all 1.107
_refine_ls_R_factor_all 0.0507
_refine_ls_R_factor_gt 0.0423
_refine_ls_shift/su_max 0.001
_refine_ls_shift/su_mean 0.000
_refine_ls_structure_factor_coef Fsqd
_refine_ls_weighting_details 'calc w=1/[\s^2^(Fo^2^)+(0.0495P)^2^+1.6180P] where P=(Fo^2^+2Fc^2^)/3'
_refine_ls_weighting_scheme calc
_refine_ls_wR_factor_gt 0.0986
_refine_ls_wR_factor_ref 0.1043
_reflns_number_gt 10728
_reflns_number_total 12328
_reflns_threshold_expression >2sigma(I)
_cod_data_source_file jo0701029si20070117_092102.cif
_cod_data_source_block shelxl
_cod_original_sg_symbol_H-M 'P 21/c'
_cod_database_code 4022905

loop_
_symmetry_equiv_pos_as_xyz
'x, y, z'
'-x, y+1/2, -z+1/2'
'-x, -y, -z'
'x, -y-1/2, z-1/2'

loop_
_atom_site_label
_atom_site_type_symbol
_atom_site_fract_x
_atom_site_fract_y
_atom_site_fract_z
_atom_site_U_iso_or_equiv
_atom_site_adp_type
_atom_site_occupancy
_atom_site_symmetry_multiplicity
_atom_site_calc_flag
_atom_site_refinement_flags
_atom_site_disorder_assembly
_atom_site_disorder_group
Cl1 Cl 1.06031(3) 0.74960(4) 0.177671(17) 0.03744(12) Uani 1 1 d . . .
Cl2 Cl 0.94885(3) 0.94020(4) 0.221827(14) 0.03633(12) Uani 1 1 d . . .
Cl3 Cl 0.22491(3) 1.27638(3) 0.086217(14) 0.02759(10) Uani 1 1 d . . .
Cl4 Cl 0.12488(3) 1.20075(3) -0.005840(14) 0.02456(10) Uani 1 1 d . . .
Cl5 Cl 0.41835(3) 0.42439(3) -0.161689(13) 0.02612(10) Uani 1 1 d . . .
Cl6 Cl 0.60862(3) 0.30642(3) -0.116178(14) 0.02400(9) Uani 1 1 d . . .
O1 O 0.58812(8) 0.92628(9) 0.19331(3) 0.0206(2) Uani 1 1 d . . .
O2 O 0.43213(8) 1.02694(9) 0.15669(4) 0.0209(2) Uani 1 1 d . . .
O3 O 0.27848(8) 0.91571(9) -0.07039(3) 0.0177(2) Uani 1 1 d . . .
O4 O 0.34258(8) 0.74632(9) -0.10377(3) 0.0186(2) Uani 1 1 d . . .
O5 O 0.76258(8) 0.46699(9) 0.00662(4) 0.0215(2) Uani 1 1 d . A .
O6 O 0.85478(8) 0.55268(9) 0.07568(4) 0.0223(2) Uani 1 1 d . . .
C1 C 0.93612(12) 0.78120(15) 0.16203(6) 0.0258(4) Uani 1 1 d . . .
C2 C 0.88680(12) 0.86137(15) 0.18259(5) 0.0250(4) Uani 1 1 d . . .
C3 C 0.78713(12) 0.88219(14) 0.17068(5) 0.0230(3) Uani 1 1 d . . .
H3 H 0.7536 0.9371 0.1848 0.028 Uiso 1 1 calc R . .
C4 C 0.73399(11) 0.82339(13) 0.13784(5) 0.0191(3) Uani 1 1 d . . .
C5 C 0.63106(11) 0.85149(12) 0.12336(5) 0.0181(3) Uani 1 1 d . . .
C6 C 0.56823(12) 0.91080(13) 0.14903(5) 0.0183(3) Uani 1 1 d . . .
C7 C 0.48423(11) 0.96151(12) 0.12998(5) 0.0182(3) Uani 1 1 d . . .
C8 C 0.45796(11) 0.95180(12) 0.08463(5) 0.0167(3) Uani 1 1 d . . .
C9 C 0.38092(11) 1.01608(12) 0.06166(5) 0.0172(3) Uani 1 1 d . . .
C10 C 0.34415(12) 1.10795(12) 0.08084(5) 0.0193(3) Uani 1 1 d . . .
H10 H 0.3727 1.1299 0.1086 0.023 Uiso 1 1 calc R . .
C11 C 0.26827(12) 1.16630(13) 0.06039(5) 0.0207(3) Uani 1 1 d . . .
C12 C 0.22746(12) 1.13577(13) 0.01928(5) 0.0196(3) Uani 1 1 d . . .
C13 C 0.26845(11) 1.05252(12) -0.00176(5) 0.0184(3) Uani 1 1 d . . .
H13 H 0.2443 1.0367 -0.0309 0.022 Uiso 1 1 calc R . .
C14 C 0.34531(11) 0.98963(12) 0.01847(5) 0.0169(3) Uani 1 1 d . . .
C15 C 0.38689(11) 0.89782(12) -0.00312(5) 0.0157(3) Uani 1 1 d . . .
C16 C 0.35106(11) 0.86235(12) -0.04489(5) 0.0169(3) Uani 1 1 d . . .
C17 C 0.38787(11) 0.77250(12) -0.06338(5) 0.0166(3) Uani 1 1 d . . .
C18 C 0.46376(11) 0.71077(12) -0.04186(5) 0.0154(3) Uani 1 1 d . . .
C19 C 0.49749(11) 0.61097(12) -0.05948(5) 0.0168(3) Uani 1 1 d . . .
C20 C 0.44801(12) 0.56467(13) -0.09690(5) 0.0195(3) Uani 1 1 d . . .
H20 H 0.3903 0.5983 -0.1104 0.023 Uiso 1 1 calc R . .
C21 C 0.48059(12) 0.47279(13) -0.11444(5) 0.0194(3) Uani 1 1 d . . .
C22 C 0.56261(12) 0.42049(12) -0.09403(5) 0.0189(3) Uani 1 1 d . . .
C23 C 0.60902(11) 0.46036(12) -0.05620(5) 0.0189(3) Uani 1 1 d . . .
H23 H 0.6623 0.4218 -0.0416 0.023 Uiso 1 1 calc R . .
C24 C 0.58010(11) 0.55684(12) -0.03825(5) 0.0165(3) Uani 1 1 d . . .
C25 C 0.63197(11) 0.60177(12) 0.00096(5) 0.0170(3) Uani 1 1 d . . .
C26 C 0.72050(11) 0.55744(13) 0.02181(5) 0.0187(3) Uani 1 1 d . . .
C27 C 0.76735(11) 0.60108(13) 0.05915(5) 0.0192(3) Uani 1 1 d . . .
C28 C 0.73133(11) 0.69182(13) 0.07842(5) 0.0179(3) Uani 1 1 d . . .
C29 C 0.78473(11) 0.74483(13) 0.11552(5) 0.0196(3) Uani 1 1 d . . .
C30 C 0.88686(12) 0.72512(14) 0.12852(6) 0.0235(3) Uani 1 1 d . . .
H30 H 0.9224 0.6723 0.1140 0.028 Uiso 1 1 calc R . .
C31 C 0.64098(11) 0.73644(12) 0.05916(5) 0.0164(3) Uani 1 1 d . . .
C32 C 0.59331(11) 0.82151(12) 0.08101(5) 0.0162(3) Uani 1 1 d . . .
C33 C 0.50683(11) 0.87245(12) 0.06131(5) 0.0158(3) Uani 1 1 d . . .
C34 C 0.46775(11) 0.84044(12) 0.01821(5) 0.0155(3) Uani 1 1 d . . .
C35 C 0.50727(11) 0.74846(12) -0.00128(5) 0.0160(3) Uani 1 1 d . . .
C36 C 0.59343(11) 0.69428(12) 0.01981(5) 0.0160(3) Uani 1 1 d . . .
C37 C 0.58466(13) 0.83269(13) 0.21986(5) 0.0217(3) Uani 1 1 d . . .
H37A H 0.6401 0.7846 0.2131 0.026 Uiso 1 1 calc R . .
H37B H 0.5195 0.7960 0.2140 0.026 Uiso 1 1 calc R . .
C38 C 0.59628(13) 0.86698(14) 0.26727(5) 0.0247(4) Uani 1 1 d . . .
H38A H 0.5818 0.8068 0.2863 0.030 Uiso 1 1 calc R . .
H38B H 0.5456 0.9218 0.2723 0.030 Uiso 1 1 calc R . .
C39 C 0.70076(13) 0.90905(15) 0.28073(6) 0.0275(4) Uani 1 1 d . . .
H39A H 0.7190 0.9638 0.2597 0.033 Uiso 1 1 calc R . .
H39B H 0.7508 0.8519 0.2794 0.033 Uiso 1 1 calc R . .
C40 C 0.70574(16) 0.95479(16) 0.32684(6) 0.0365(5) Uani 1 1 d . . .
H40A H 0.6610 1.0156 0.3276 0.055 Uiso 1 1 calc R . .
H40B H 0.7753 0.9762 0.3351 0.055 Uiso 1 1 calc R . .
H40C H 0.6842 0.9020 0.3475 0.055 Uiso 1 1 calc R . .
C41 C 0.35608(12) 0.97683(13) 0.18103(6) 0.0227(3) Uani 1 1 d . . .
H41A H 0.3867 0.9206 0.1997 0.027 Uiso 1 1 calc R . .
H41B H 0.3034 0.9456 0.1607 0.027 Uiso 1 1 calc R . .
C42 C 0.31002(12) 1.05924(13) 0.20925(5) 0.0233(3) Uani 1 1 d . . .
H42A H 0.2778 1.1137 0.1901 0.028 Uiso 1 1 calc R . .
H42B H 0.3643 1.0930 0.2279 0.028 Uiso 1 1 calc R . .
C43 C 0.23159(12) 1.01400(14) 0.23836(6) 0.0250(4) Uani 1 1 d . . .
H43A H 0.2652 0.9643 0.2593 0.030 Uiso 1 1 calc R . .
H43B H 0.1808 0.9745 0.2199 0.030 Uiso 1 1 calc R . .
C44 C 0.17779(13) 1.09737(15) 0.26385(6) 0.0294(4) Uani 1 1 d . . .
H44A H 0.2272 1.1344 0.2833 0.044 Uiso 1 1 calc R . .
H44B H 0.1271 1.0643 0.2813 0.044 Uiso 1 1 calc R . .
H44C H 0.1445 1.1471 0.2433 0.044 Uiso 1 1 calc R . .
C45 C 0.17710(11) 0.87584(13) -0.06655(5) 0.0207(3) Uani 1 1 d . . .
H45A H 0.1568 0.8842 -0.0361 0.025 Uiso 1 1 calc R . .
H45B H 0.1744 0.8006 -0.0741 0.025 Uiso 1 1 calc R . .
C46 C 0.10654(11) 0.93699(13) -0.09774(5) 0.0202(3) Uani 1 1 d . . .
H46A H 0.1191 0.9175 -0.1283 0.024 Uiso 1 1 calc R . .
H46B H 0.1206 1.0126 -0.0942 0.024 Uiso 1 1 calc R . .
C47 C -0.00379(12) 0.91596(15) -0.08933(6) 0.0257(4) Uani 1 1 d . . .
H47A H -0.0185 0.9447 -0.0603 0.031 Uiso 1 1 calc R . .
H47B H -0.0152 0.8395 -0.0885 0.031 Uiso 1 1 calc R . .
C48 C -0.07640(13) 0.96443(15) -0.12446(6) 0.0310(4) Uani 1 1 d . . .
H48A H -0.0643 1.0399 -0.1259 0.047 Uiso 1 1 calc R . .
H48B H -0.1462 0.9517 -0.1170 0.047 Uiso 1 1 calc R . .
H48C H -0.0652 0.9328 -0.1530 0.047 Uiso 1 1 calc R . .
C49 C 0.38867(13) 0.79449(14) -0.14032(5) 0.0229(3) Uani 1 1 d . . .
H49A H 0.4559 0.7634 -0.1442 0.027 Uiso 1 1 calc R . .
H49B H 0.3972 0.8705 -0.1352 0.027 Uiso 1 1 calc R . .
C50 C 0.31907(14) 0.77518(15) -0.18060(6) 0.0273(4) Uani 1 1 d . . .
H50A H 0.3053 0.6993 -0.1831 0.033 Uiso 1 1 calc R . .
H50B H 0.2539 0.8109 -0.1768 0.033 Uiso 1 1 calc R . .
C51 C 0.36121(14) 0.81276(16) -0.22267(6) 0.0304(4) Uani 1 1 d . . .
H51A H 0.4234 0.7731 -0.2280 0.037 Uiso 1 1 calc R . .
H51B H 0.3796 0.8875 -0.2196 0.037 Uiso 1 1 calc R . .
C52 C 0.28528(17) 0.79922(17) -0.26187(6) 0.0397(5) Uani 1 1 d . . .
H52A H 0.2651 0.7257 -0.2644 0.060 Uiso 1 1 calc R . .
H52B H 0.3164 0.8209 -0.2887 0.060 Uiso 1 1 calc R . .
H52C H 0.2256 0.8424 -0.2577 0.060 Uiso 1 1 calc R . .
C53 C 0.85714(14) 0.47908(15) -0.01426(7) 0.0341(4) Uani 1 1 d D . .
H53A H 0.9046 0.5169 0.0047 0.041 Uiso 0.435(7) 1 d PR A 1
H53B H 0.8468 0.5168 -0.0413 0.041 Uiso 0.435(7) 1 d PR A 1
H53C H 0.9117 0.4792 0.0079 0.041 Uiso 0.565(7) 1 d PR A 2
H53D H 0.8572 0.5453 -0.0290 0.041 Uiso 0.565(7) 1 d PR A 2
C54 C 0.8973(3) 0.3680(4) -0.02274(19) 0.0264(13) Uani 0.435(7) 1 d PD A 1
H54A H 0.9588 0.3757 -0.0393 0.032 Uiso 0.435(7) 1 calc PR A 1
H54B H 0.9191 0.3377 0.0061 0.032 Uiso 0.435(7) 1 calc PR A 1
C55 C 0.8301(4) 0.2876(4) -0.0468(2) 0.0270(12) Uani 0.435(7) 1 d PD A 1
H55A H 0.8055 0.3175 -0.0754 0.032 Uiso 0.435(7) 1 calc PR A 1
H55B H 0.7705 0.2749 -0.0296 0.032 Uiso 0.435(7) 1 calc PR A 1
C56 C 0.8809(14) 0.1826(10) -0.0552(4) 0.027(2) Uani 0.435(7) 1 d PD A 1
H56A H 0.9353 0.1928 -0.0751 0.041 Uiso 0.435(7) 1 calc PR A 1
H56B H 0.8309 0.1339 -0.0684 0.041 Uiso 0.435(7) 1 calc PR A 1
H56C H 0.9092 0.1539 -0.0273 0.041 Uiso 0.435(7) 1 calc PR A 1
C54' C 0.8739(3) 0.3971(3) -0.04535(14) 0.0233(9) Uani 0.565(7) 1 d PD A 2
H54C H 0.9437 0.4027 -0.0549 0.028 Uiso 0.565(7) 1 calc PR A 2
H54D H 0.8270 0.4069 -0.0715 0.028 Uiso 0.565(7) 1 calc PR A 2
C55' C 0.8586(3) 0.2887(3) -0.02686(15) 0.0253(9) Uani 0.565(7) 1 d PD A 2
H55C H 0.7895 0.2835 -0.0164 0.030 Uiso 0.565(7) 1 calc PR A 2
H55D H 0.9073 0.2775 -0.0014 0.030 Uiso 0.565(7) 1 calc PR A 2
C56' C 0.8731(12) 0.2040(8) -0.0610(3) 0.031(2) Uani 0.565(7) 1 d PD A 2
H56D H 0.8257 0.2154 -0.0864 0.046 Uiso 0.565(7) 1 calc PR A 2
H56E H 0.8604 0.1353 -0.0481 0.046 Uiso 0.565(7) 1 calc PR A 2
H56F H 0.9425 0.2066 -0.0703 0.046 Uiso 0.565(7) 1 calc PR A 2
C57 C 0.83744(12) 0.47054(14) 0.10681(6) 0.0230(3) Uani 1 1 d . . .
H57A H 0.7968 0.4139 0.0924 0.028 Uiso 1 1 calc R . .
H57B H 0.8001 0.4984 0.1314 0.028 Uiso 1 1 calc R . .
C58 C 0.93906(12) 0.42892(14) 0.12366(6) 0.0252(4) Uani 1 1 d . . .
H58A H 0.9803 0.4870 0.1365 0.030 Uiso 1 1 calc R . .
H58B H 0.9748 0.3997 0.0989 0.030 Uiso 1 1 calc R . .
C59 C 0.92799(13) 0.34460(14) 0.15813(6) 0.0272(4) Uani 1 1 d . . .
H59A H 0.8919 0.3742 0.1827 0.033 Uiso 1 1 calc R . .
H59B H 0.8862 0.2871 0.1451 0.033 Uiso 1 1 calc R . .
C60 C 1.02852(15) 0.30038(17) 0.17598(7) 0.0360(5) Uani 1 1 d . . .
H60A H 1.0640 0.2692 0.1519 0.054 Uiso 1 1 calc R . .
H60B H 1.0166 0.2468 0.1980 0.054 Uiso 1 1 calc R . .
H60C H 1.0698 0.3566 0.1895 0.054 Uiso 1 1 calc R . .

loop_
_atom_site_aniso_label
_atom_site_aniso_U_11
_atom_site_aniso_U_22
_atom_site_aniso_U_33
_atom_site_aniso_U_23
_atom_site_aniso_U_13
_atom_site_aniso_U_12
Cl1 0.0206(2) 0.0488(3) 0.0411(3) 0.0069(2) -0.01327(18) -0.00338(19)
Cl2 0.0262(2) 0.0607(3) 0.0215(2) -0.0061(2) -0.00385(16) -0.0166(2)
Cl3 0.0326(2) 0.0222(2) 0.0284(2) -0.00487(17) 0.00518(17) 0.00471(17)
Cl4 0.02377(19) 0.0251(2) 0.0251(2) 0.00523(16) 0.00400(15) 0.00660(16)
Cl5 0.0302(2) 0.0254(2) 0.0223(2) -0.00775(16) -0.00315(16) -0.00145(16)
Cl6 0.0283(2) 0.01713(19) 0.0272(2) -0.00247(15) 0.00681(16) 0.00042(15)
O1 0.0280(6) 0.0218(6) 0.0117(5) -0.0006(4) -0.0016(4) -0.0028(5)
O2 0.0258(6) 0.0213(6) 0.0161(5) -0.0023(5) 0.0054(4) -0.0021(5)
O3 0.0167(5) 0.0191(6) 0.0169(5) 0.0029(4) -0.0016(4) 0.0000(4)
O4 0.0212(5) 0.0212(6) 0.0129(5) -0.0005(4) -0.0032(4) -0.0035(4)
O5 0.0166(5) 0.0248(6) 0.0234(6) -0.0019(5) 0.0027(4) 0.0046(4)
O6 0.0147(5) 0.0275(6) 0.0246(6) 0.0063(5) -0.0001(4) 0.0028(5)
C1 0.0166(7) 0.0381(10) 0.0219(8) 0.0100(7) -0.0054(6) -0.0077(7)
C2 0.0218(8) 0.0383(10) 0.0144(7) 0.0037(7) -0.0025(6) -0.0122(7)
C3 0.0223(8) 0.0315(9) 0.0151(7) 0.0010(7) 0.0005(6) -0.0087(7)
C4 0.0179(7) 0.0259(8) 0.0134(7) 0.0037(6) -0.0001(6) -0.0062(6)
C5 0.0178(7) 0.0205(8) 0.0161(7) 0.0021(6) 0.0002(6) -0.0046(6)
C6 0.0219(7) 0.0202(8) 0.0128(7) -0.0009(6) 0.0001(6) -0.0068(6)
C7 0.0203(7) 0.0189(8) 0.0160(7) -0.0022(6) 0.0046(6) -0.0032(6)
C8 0.0158(7) 0.0177(8) 0.0167(7) 0.0007(6) 0.0006(5) -0.0045(6)
C9 0.0163(7) 0.0175(8) 0.0180(7) -0.0001(6) 0.0028(6) -0.0031(6)
C10 0.0200(7) 0.0208(8) 0.0174(7) -0.0003(6) 0.0035(6) -0.0028(6)
C11 0.0232(8) 0.0177(8) 0.0218(8) -0.0012(6) 0.0070(6) -0.0006(6)
C12 0.0187(7) 0.0192(8) 0.0211(8) 0.0042(6) 0.0031(6) 0.0005(6)
C13 0.0189(7) 0.0189(8) 0.0178(7) 0.0013(6) 0.0025(6) -0.0022(6)
C14 0.0168(7) 0.0172(8) 0.0168(7) 0.0009(6) 0.0032(6) -0.0032(6)
C15 0.0152(7) 0.0181(8) 0.0139(7) 0.0010(6) 0.0016(5) -0.0023(6)
C16 0.0147(7) 0.0195(8) 0.0162(7) 0.0031(6) -0.0004(5) -0.0008(6)
C17 0.0170(7) 0.0193(8) 0.0132(7) -0.0008(6) -0.0006(5) -0.0039(6)
C18 0.0146(7) 0.0167(7) 0.0150(7) 0.0005(6) 0.0018(5) -0.0022(6)
C19 0.0158(7) 0.0190(8) 0.0158(7) 0.0010(6) 0.0024(5) -0.0027(6)
C20 0.0187(7) 0.0206(8) 0.0190(8) -0.0007(6) 0.0006(6) -0.0020(6)
C21 0.0206(7) 0.0206(8) 0.0170(7) -0.0019(6) 0.0020(6) -0.0054(6)
C22 0.0222(7) 0.0149(7) 0.0201(8) -0.0006(6) 0.0068(6) -0.0024(6)
C23 0.0172(7) 0.0190(8) 0.0207(8) 0.0025(6) 0.0022(6) -0.0010(6)
C24 0.0154(7) 0.0189(8) 0.0155(7) 0.0019(6) 0.0037(5) -0.0025(6)
C25 0.0140(7) 0.0207(8) 0.0165(7) 0.0029(6) 0.0025(5) -0.0030(6)
C26 0.0161(7) 0.0203(8) 0.0200(8) 0.0014(6) 0.0036(6) 0.0005(6)
C27 0.0127(7) 0.0244(8) 0.0206(8) 0.0048(6) 0.0007(6) -0.0006(6)
C28 0.0137(7) 0.0240(8) 0.0160(7) 0.0035(6) 0.0004(5) -0.0033(6)
C29 0.0171(7) 0.0259(9) 0.0159(7) 0.0057(6) 0.0003(6) -0.0054(6)
C30 0.0178(7) 0.0293(9) 0.0232(8) 0.0055(7) -0.0012(6) -0.0030(7)
C31 0.0146(7) 0.0200(8) 0.0149(7) 0.0027(6) 0.0021(5) -0.0025(6)
C32 0.0145(7) 0.0192(8) 0.0151(7) 0.0014(6) 0.0023(5) -0.0048(6)
C33 0.0149(7) 0.0189(8) 0.0137(7) 0.0015(6) 0.0010(5) -0.0045(6)
C34 0.0145(7) 0.0174(7) 0.0147(7) 0.0011(6) 0.0016(5) -0.0036(6)
C35 0.0145(7) 0.0185(8) 0.0151(7) 0.0013(6) 0.0024(5) -0.0028(6)
C36 0.0128(6) 0.0207(8) 0.0146(7) 0.0016(6) 0.0015(5) -0.0024(6)
C37 0.0255(8) 0.0221(8) 0.0174(8) 0.0030(6) 0.0012(6) -0.0026(7)
C38 0.0270(8) 0.0314(9) 0.0158(8) 0.0019(7) 0.0027(6) 0.0032(7)
C39 0.0283(9) 0.0343(10) 0.0194(8) -0.0050(7) -0.0030(7) 0.0064(7)
C40 0.0496(12) 0.0387(11) 0.0202(9) -0.0044(8) -0.0054(8) 0.0062(9)
C41 0.0213(8) 0.0239(9) 0.0236(8) -0.0011(7) 0.0065(6) -0.0025(7)
C42 0.0247(8) 0.0237(9) 0.0218(8) -0.0026(7) 0.0028(6) 0.0007(7)
C43 0.0235(8) 0.0277(9) 0.0242(9) -0.0008(7) 0.0038(7) 0.0018(7)
C44 0.0269(9) 0.0357(10) 0.0260(9) -0.0029(8) 0.0046(7) 0.0041(8)
C45 0.0176(7) 0.0230(8) 0.0211(8) 0.0027(6) -0.0005(6) -0.0027(6)
C46 0.0188(7) 0.0235(8) 0.0181(8) 0.0040(6) -0.0005(6) 0.0001(6)
C47 0.0198(8) 0.0307(9) 0.0265(9) 0.0071(7) 0.0005(6) -0.0010(7)
C48 0.0202(8) 0.0354(11) 0.0370(10) 0.0110(8) -0.0031(7) -0.0001(7)
C49 0.0285(8) 0.0256(9) 0.0144(8) 0.0011(6) 0.0007(6) -0.0071(7)
C50 0.0317(9) 0.0296(10) 0.0197(8) -0.0002(7) -0.0043(7) -0.0060(7)
C51 0.0341(9) 0.0348(10) 0.0222(9) 0.0006(8) 0.0000(7) -0.0002(8)
C52 0.0581(13) 0.0367(11) 0.0226(10) 0.0031(8) -0.0111(9) -0.0065(10)
C53 0.0286(9) 0.0304(10) 0.0455(12) 0.0071(9) 0.0200(8) 0.0077(8)
C54 0.0189(19) 0.031(3) 0.029(3) -0.004(2) 0.0030(18) 0.0028(18)
C55 0.021(2) 0.029(3) 0.030(3) -0.004(2) -0.001(2) 0.0018(18)
C56 0.036(5) 0.023(5) 0.025(3) 0.001(4) 0.011(3) 0.002(3)
C54' 0.0223(15) 0.0242(17) 0.024(2) 0.0005(14) 0.0067(14) 0.0035(13)
C55' 0.028(2) 0.0220(18) 0.026(2) -0.0021(16) 0.0048(16) 0.0022(15)
C56' 0.037(3) 0.018(3) 0.038(4) 0.002(3) 0.004(3) 0.002(3)
C57 0.0197(7) 0.0244(9) 0.0245(8) 0.0060(7) -0.0012(6) 0.0007(6)
C58 0.0197(8) 0.0281(9) 0.0275(9) 0.0055(7) -0.0025(6) 0.0027(7)
C59 0.0268(8) 0.0283(9) 0.0261(9) 0.0025(7) -0.0022(7) 0.0033(7)
C60 0.0374(10) 0.0395(11) 0.0305(10) 0.0037(9) -0.0032(8) 0.0148(9)

loop_
_atom_type_symbol
_atom_type_description
_atom_type_scat_dispersion_real
_atom_type_scat_dispersion_imag
_atom_type_scat_source
C C 0.0033 0.0016 'International Tables Vol C Tables 4.2.6.8 and 6.1.1.4'
H H 0.0000 0.0000 'International Tables Vol C Tables 4.2.6.8 and 6.1.1.4'
O O 0.0106 0.0060 'International Tables Vol C Tables 4.2.6.8 and 6.1.1.4'
Cl Cl 0.1484 0.1585 'International Tables Vol C Tables 4.2.6.8 and 6.1.1.4'

loop_
_geom_angle_atom_site_label_1
_geom_angle_atom_site_label_2
_geom_angle_atom_site_label_3
_geom_angle
C6 O1 C37 114.86(12)
C7 O2 C41 115.17(12)
C16 O3 C45 113.47(11)
C17 O4 C49 113.95(11)
C26 O5 C53 115.92(13)
C27 O6 C57 113.77(12)
C30 C1 C2 120.33(15)
C30 C1 Cl1 118.78(15)
C2 C1 Cl1 120.89(13)
C3 C2 C1 119.67(15)
C3 C2 Cl2 118.56(15)
C1 C2 Cl2 121.73(13)
C2 C3 C4 121.10(17)
C2 C3 H3 119.5
C4 C3 H3 119.5
C3 C4 C29 119.55(14)
C3 C4 C5 120.31(15)
C29 C4 C5 119.74(14)
C6 C5 C32 118.04(14)
C6 C5 C4 122.84(14)
C32 C5 C4 119.08(14)
O1 C6 C7 116.53(14)
O1 C6 C5 122.85(14)
C7 C6 C5 120.55(14)
O2 C7 C6 116.93(14)
O2 C7 C8 121.95(14)
C6 C7 C8 120.98(14)
C7 C8 C33 117.50(14)
C7 C8 C9 123.10(14)
C33 C8 C9 119.34(14)
C10 C9 C14 118.77(14)
C10 C9 C8 121.27(14)
C14 C9 C8 119.89(14)
C11 C10 C9 121.70(15)
C11 C10 H10 119.1
C9 C10 H10 119.1
C10 C11 C12 119.47(15)
C10 C11 Cl3 119.34(13)
C12 C11 Cl3 121.19(13)
C13 C12 C11 119.75(15)
C13 C12 Cl4 119.16(13)
C11 C12 Cl4 121.09(13)
C12 C13 C14 122.23(15)
C12 C13 H13 118.9
C14 C13 H13 118.9
C13 C14 C9 117.60(14)
C13 C14 C15 122.65(14)
C9 C14 C15 119.74(14)
C16 C15 C34 116.83(14)
C16 C15 C14 123.25(14)
C34 C15 C14 119.93(13)
O3 C16 C17 115.58(13)
O3 C16 C15 122.44(14)
C17 C16 C15 121.97(14)
O4 C17 C16 114.93(13)
O4 C17 C18 122.71(14)
C16 C17 C18 122.33(14)
C17 C18 C35 117.23(14)
C17 C18 C19 122.79(13)
C35 C18 C19 119.98(13)
C20 C19 C24 118.21(14)
C20 C19 C18 121.68(14)
C24 C19 C18 120.09(13)
C21 C20 C19 122.22(15)
C21 C20 H20 118.9
C19 C20 H20 118.9
C20 C21 C22 119.52(14)
C20 C21 Cl5 119.07(12)
C22 C21 Cl5 121.40(13)
C23 C22 C21 119.75(15)
C23 C22 Cl6 119.35(13)
C21 C22 Cl6 120.89(12)
C22 C23 C24 122.16(15)
C22 C23 H23 118.9
C24 C23 H23 118.9
C23 C24 C19 117.98(14)
C23 C24 C25 122.41(14)
C19 C24 C25 119.61(14)
C26 C25 C36 117.24(14)
C26 C25 C24 123.07(14)
C36 C25 C24 119.69(13)
O5 C26 C27 116.50(13)
O5 C26 C25 121.69(14)
C27 C26 C25 121.78(15)
O6 C27 C26 116.43(14)
O6 C27 C28 121.22(14)
C26 C27 C28 122.30(14)
C27 C28 C31 117.37(14)
C27 C28 C29 123.24(14)
C31 C28 C29 119.31(15)
C4 C29 C30 118.01(15)
C4 C29 C28 118.82(14)
C30 C29 C28 123.07(15)
C1 C30 C29 121.24(17)
C1 C30 H30 119.4
C29 C30 H30 119.4
C28 C31 C36 120.95(14)
C28 C31 C32 119.55(14)
C36 C31 C32 119.40(13)
C5 C32 C33 119.74(14)
C5 C32 C31 119.21(14)
C33 C32 C31 121.00(14)
C8 C33 C32 119.79(14)
C8 C33 C34 120.71(13)
C32 C33 C34 119.47(14)
C15 C34 C35 121.17(13)
C15 C34 C33 119.30(14)
C35 C34 C33 119.45(13)
C18 C35 C34 120.17(13)
C18 C35 C36 119.48(14)
C34 C35 C36 120.33(13)
C25 C36 C31 120.20(13)
C25 C36 C35 120.58(13)
C31 C36 C35 119.20(14)
O1 C37 C38 106.93(13)
O1 C37 H37A 110.3
C38 C37 H37A 110.3
O1 C37 H37B 110.3
C38 C37 H37B 110.3
H37A C37 H37B 108.6
C37 C38 C39 113.61(14)
C37 C38 H38A 108.8
C39 C38 H38A 108.8
C37 C38 H38B 108.8
C39 C38 H38B 108.8
H38A C38 H38B 107.7
C38 C39 C40 111.99(15)
C38 C39 H39A 109.2
C40 C39 H39A 109.2
C38 C39 H39B 109.2
C40 C39 H39B 109.2
H39A C39 H39B 107.9
C39 C40 H40A 109.5
C39 C40 H40B 109.5
H40A C40 H40B 109.5
C39 C40 H40C 109.5
H40A C40 H40C 109.5
H40B C40 H40C 109.5
O2 C41 C42 107.62(13)
O2 C41 H41A 110.2
C42 C41 H41A 110.2
O2 C41 H41B 110.2
C42 C41 H41B 110.2
H41A C41 H41B 108.5
C41 C42 C43 112.36(14)
C41 C42 H42A 109.1
C43 C42 H42A 109.1
C41 C42 H42B 109.1
C43 C42 H42B 109.1
H42A C42 H42B 107.9
C42 C43 C44 112.91(15)
C42 C43 H43A 109.0
C44 C43 H43A 109.0
C42 C43 H43B 109.0
C44 C43 H43B 109.0
H43A C43 H43B 107.8
C43 C44 H44A 109.5
C43 C44 H44B 109.5
H44A C44 H44B 109.5
C43 C44 H44C 109.5
H44A C44 H44C 109.5
H44B C44 H44C 109.5
O3 C45 C46 107.95(12)
O3 C45 H45A 110.1
C46 C45 H45A 110.1
O3 C45 H45B 110.1
C46 C45 H45B 110.1
H45A C45 H45B 108.4
C45 C46 C47 111.47(13)
C45 C46 H46A 109.3
C47 C46 H46A 109.3
C45 C46 H46B 109.3
C47 C46 H46B 109.3
H46A C46 H46B 108.0
C46 C47 C48 112.35(14)
C46 C47 H47A 109.1
C48 C47 H47A 109.1
C46 C47 H47B 109.1
C48 C47 H47B 109.1
H47A C47 H47B 107.9
C47 C48 H48A 109.5
C47 C48 H48B 109.5
H48A C48 H48B 109.5
C47 C48 H48C 109.5
H48A C48 H48C 109.5
H48B C48 H48C 109.5
O4 C49 C50 107.06(13)
O4 C49 H49A 110.3
C50 C49 H49A 110.3
O4 C49 H49B 110.3
C50 C49 H49B 110.3
H49A C49 H49B 108.6
C51 C50 C49 113.64(15)
C51 C50 H50A 108.8
C49 C50 H50A 108.8
C51 C50 H50B 108.8
C49 C50 H50B 108.8
H50A C50 H50B 107.7
C50 C51 C52 111.77(16)
C50 C51 H51A 109.3
C52 C51 H51A 109.3
C50 C51 H51B 109.3
C52 C51 H51B 109.3
H51A C51 H51B 107.9
C51 C52 H52A 109.5
C51 C52 H52B 109.5
H52A C52 H52B 109.5
C51 C52 H52C 109.5
H52A C52 H52C 109.5
H52B C52 H52C 109.5
C54' C53 O5 112.56(19)
O5 C53 C54 107.0(2)
C54' C53 H53A 130.0
O5 C53 H53A 110.0
C54 C53 H53A 110.1
C54' C53 H53B 79.5
O5 C53 H53B 110.5
C54 C53 H53B 110.5
H53A C53 H53B 108.7
C54' C53 H53C 109.0
O5 C53 H53C 109.0
C54 C53 H53C 82.3
H53B C53 H53C 131.9
C54' C53 H53D 109.1
O5 C53 H53D 109.0
C54 C53 H53D 136.3
H53A C53 H53D 79.6
H53C C53 H53D 108.0
C55 C54 C53 120.4(4)
C55 C54 H54A 107.2
C53 C54 H54A 107.2
C55 C54 H54B 107.2
C53 C54 H54B 107.2
H54A C54 H54B 106.9
C54 C55 C56 115.0(8)
C54 C55 H55A 108.5
C56 C55 H55A 108.5
C54 C55 H55B 108.5
C56 C55 H55B 108.5
H55A C55 H55B 107.5
C53 C54' C55' 113.0(3)
C55' C54' H53B 145.3
C53 C54' H54C 109.0
C55' C54' H54C 109.0
H53B C54' H54C 99.9
C53 C54' H54D 109.0
C55' C54' H54D 109.0
H53B C54' H54D 78.8
H54C C54' H54D 107.8
C54' C55' C56' 111.8(6)
C54' C55' H55C 109.3
C56' C55' H55C 109.3
C54' C55' H55D 109.3
C56' C55' H55D 109.3
H55C C55' H55D 107.9
C55' C56' H56D 109.5
C55' C56' H56E 109.5
H56D C56' H56E 109.5
C55' C56' H56F 109.5
H56D C56' H56F 109.5
H56E C56' H56F 109.5
O6 C57 C58 107.87(13)
O6 C57 H57A 110.1
C58 C57 H57A 110.1
O6 C57 H57B 110.1
C58 C57 H57B 110.1
H57A C57 H57B 108.4
C57 C58 C59 111.41(14)
C57 C58 H58A 109.3
C59 C58 H58A 109.3
C57 C58 H58B 109.3
C59 C58 H58B 109.3
H58A C58 H58B 108.0
C60 C59 C58 113.19(15)
C60 C59 H59A 108.9
C58 C59 H59A 108.9
C60 C59 H59B 108.9
C58 C59 H59B 108.9
H59A C59 H59B 107.8
C59 C60 H60A 109.5
C59 C60 H60B 109.5
H60A C60 H60B 109.5
C59 C60 H60C 109.5
H60A C60 H60C 109.5
H60B C60 H60C 109.5

loop_
_geom_bond_atom_site_label_1
_geom_bond_atom_site_label_2
_geom_bond_distance
Cl1 C1 1.7342(17)
Cl2 C2 1.7354(17)
Cl3 C11 1.7297(16)
Cl4 C12 1.7331(16)
Cl5 C21 1.7330(16)
Cl6 C22 1.7350(16)
O1 C6 1.3766(18)
O1 C37 1.4486(19)
O2 C7 1.3825(19)
O2 C41 1.4387(19)
O3 C16 1.3815(18)
O3 C45 1.4488(18)
O4 C17 1.3803(18)
O4 C49 1.4427(19)
O5 C26 1.3776(19)
O5 C53 1.448(2)
O6 C27 1.3824(18)
O6 C57 1.4450(19)
C1 C30 1.381(2)
C1 C2 1.387(3)
C2 C3 1.375(2)
C3 C4 1.408(2)
C3 H3 0.9500
C4 C29 1.408(2)
C4 C5 1.454(2)
C5 C6 1.401(2)
C5 C32 1.411(2)
C6 C7 1.386(2)
C7 C8 1.413(2)
C8 C33 1.419(2)
C8 C9 1.458(2)
C9 C10 1.413(2)
C9 C14 1.415(2)
C10 C11 1.373(2)
C10 H10 0.9500
C11 C12 1.393(2)
C12 C13 1.373(2)
C13 C14 1.411(2)
C13 H13 0.9500
C14 C15 1.471(2)
C15 C16 1.409(2)
C15 C34 1.424(2)
C16 C17 1.383(2)
C17 C18 1.410(2)
C18 C35 1.419(2)
C18 C19 1.466(2)
C19 C20 1.413(2)
C19 C24 1.419(2)
C20 C21 1.373(2)
C20 H20 0.9500
C21 C22 1.392(2)
C22 C23 1.374(2)
C23 C24 1.413(2)
C23 H23 0.9500
C24 C25 1.462(2)
C25 C26 1.419(2)
C25 C36 1.425(2)
C26 C27 1.383(2)
C27 C28 1.399(2)
C28 C31 1.422(2)
C28 C29 1.466(2)
C29 C30 1.410(2)
C30 H30 0.9500
C31 C36 1.429(2)
C31 C32 1.442(2)
C32 C33 1.421(2)
C33 C34 1.444(2)
C34 C35 1.433(2)
C35 C36 1.453(2)
C37 C38 1.512(2)
C37 H37A 0.9900
C37 H37B 0.9900
C38 C39 1.519(2)
C38 H38A 0.9900
C38 H38B 0.9900
C39 C40 1.523(2)
C39 H39A 0.9900
C39 H39B 0.9900
C40 H40A 0.9800
C40 H40B 0.9800
C40 H40C 0.9800
C41 C42 1.514(2)
C41 H41A 0.9900
C41 H41B 0.9900
C42 C43 1.522(2)
C42 H42A 0.9900
C42 H42B 0.9900
C43 C44 1.523(2)
C43 H43A 0.9900
C43 H43B 0.9900
C44 H44A 0.9800
C44 H44B 0.9800
C44 H44C 0.9800
C45 C46 1.512(2)
C45 H45A 0.9900
C45 H45B 0.9900
C46 C47 1.524(2)
C46 H46A 0.9900
C46 H46B 0.9900
C47 C48 1.529(2)
C47 H47A 0.9900
C47 H47B 0.9900
C48 H48A 0.9800
C48 H48B 0.9800
C48 H48C 0.9800
C49 C50 1.513(2)
C49 H49A 0.9900
C49 H49B 0.9900
C50 C51 1.510(2)
C50 H50A 0.9900
C50 H50B 0.9900
C51 C52 1.527(3)
C51 H51A 0.9900
C51 H51B 0.9900
C52 H52A 0.9800
C52 H52B 0.9800
C52 H52C 0.9800
C53 C54' 1.441(3)
C53 C54 1.546(5)
C53 H53A 0.9600
C53 H53B 0.9600
C53 H53C 0.9600
C53 H53D 0.9600
C54 C55 1.521(6)
C54 H54A 0.9900
C54 H54B 0.9900
C55 C56 1.531(8)
C55 H55A 0.9900
C55 H55B 0.9900
C56 H56A 0.9800
C56 H56B 0.9800
C56 H56C 0.9800
C54' C55' 1.515(5)
C54' H54C 0.9900
C54' H54D 0.9900
C55' C56' 1.524(8)
C55' H55C 0.9900
C55' H55D 0.9900
C56' H56D 0.9800
C56' H56E 0.9800
C56' H56F 0.9800
C57 C58 1.510(2)
C57 H57A 0.9900
C57 H57B 0.9900
C58 C59 1.521(2)
C58 H58A 0.9900
C58 H58B 0.9900
C59 C60 1.519(2)
C59 H59A 0.9900
C59 H59B 0.9900
C60 H60A 0.9800
C60 H60B 0.9800
C60 H60C 0.9800

loop_
_geom_torsion_atom_site_label_1
_geom_torsion_atom_site_label_2
_geom_torsion_atom_site_label_3
_geom_torsion_atom_site_label_4
_geom_torsion
C30 C1 C2 C3 2.6(3)
Cl1 C1 C2 C3 -177.55(13)
C30 C1 C2 Cl2 -174.92(13)
Cl1 C1 C2 Cl2 4.9(2)
C1 C2 C3 C4 0.0(2)
Cl2 C2 C3 C4 177.58(12)
C2 C3 C4 C29 -2.7(2)
C2 C3 C4 C5 -175.36(15)
C3 C4 C5 C6 -21.9(2)
C29 C4 C5 C6 165.40(15)
C3 C4 C5 C32 155.58(15)
C29 C4 C5 C32 -17.1(2)
C37 O1 C6 C7 118.12(15)
C37 O1 C6 C5 -64.94(19)
C32 C5 C6 O1 166.41(14)
C4 C5 C6 O1 -16.0(2)
C32 C5 C6 C7 -16.8(2)
C4 C5 C6 C7 160.78(15)
C41 O2 C7 C6 -86.58(17)
C41 O2 C7 C8 97.70(17)
O1 C6 C7 O2 3.5(2)
C5 C6 C7 O2 -173.56(14)
O1 C6 C7 C8 179.21(13)
C5 C6 C7 C8 2.2(2)
O2 C7 C8 C33 -171.59(13)
C6 C7 C8 C33 12.9(2)
O2 C7 C8 C9 5.8(2)
C6 C7 C8 C9 -169.74(14)
C7 C8 C9 C10 14.9(2)
C33 C8 C9 C10 -167.79(14)
C7 C8 C9 C14 -168.32(14)
C33 C8 C9 C14 9.0(2)
C14 C9 C10 C11 6.3(2)
C8 C9 C10 C11 -176.86(14)
C9 C10 C11 C12 -1.3(2)
C9 C10 C11 Cl3 178.61(12)
C10 C11 C12 C13 -4.9(2)
Cl3 C11 C12 C13 175.24(12)
C10 C11 C12 Cl4 174.77(12)
Cl3 C11 C12 Cl4 -5.1(2)
C11 C12 C13 C14 6.0(2)
Cl4 C12 C13 C14 -173.60(12)
C12 C13 C14 C9 -1.0(2)
C12 C13 C14 C15 177.50(14)
C10 C9 C14 C13 -5.1(2)
C8 C9 C14 C13 178.04(13)
C10 C9 C14 C15 176.42(13)
C8 C9 C14 C15 -0.5(2)
C13 C14 C15 C16 -2.6(2)
C9 C14 C15 C16 175.82(14)
C13 C14 C15 C34 177.01(14)
C9 C14 C15 C34 -4.5(2)
C45 O3 C16 C17 84.46(16)
C45 O3 C16 C15 -96.68(17)
C34 C15 C16 O3 -174.87(13)
C14 C15 C16 O3 4.8(2)
C34 C15 C16 C17 3.9(2)
C14 C15 C16 C17 -176.43(14)
C49 O4 C17 C16 87.62(16)
C49 O4 C17 C18 -94.27(17)
O3 C16 C17 O4 -3.31(19)
C15 C16 C17 O4 177.83(13)
O3 C16 C17 C18 178.58(13)
C15 C16 C17 C18 -0.3(2)
O4 C17 C18 C35 177.46(13)
C16 C17 C18 C35 -4.6(2)
O4 C17 C18 C19 -3.1(2)
C16 C17 C18 C19 174.85(14)
C17 C18 C19 C20 -7.1(2)
C35 C18 C19 C20 172.28(14)
C17 C18 C19 C24 174.57(14)
C35 C18 C19 C24 -6.0(2)
C24 C19 C20 C21 -3.5(2)
C18 C19 C20 C21 178.12(14)
C19 C20 C21 C22 2.6(2)
C19 C20 C21 Cl5 -177.42(12)
C20 C21 C22 C23 1.1(2)
Cl5 C21 C22 C23 -178.92(12)
C20 C21 C22 Cl6 -177.88(12)
Cl5 C21 C22 Cl6 2.13(19)
C21 C22 C23 C24 -3.7(2)
Cl6 C22 C23 C24 175.24(12)
C22 C23 C24 C19 2.7(2)
C22 C23 C24 C25 -177.37(14)
C20 C19 C24 C23 0.9(2)
C18 C19 C24 C23 179.28(13)
C20 C19 C24 C25 -179.04(14)
C18 C19 C24 C25 -0.7(2)
C23 C24 C25 C26 5.8(2)
C19 C24 C25 C26 -174.24(14)
C23 C24 C25 C36 -174.15(14)
C19 C24 C25 C36 5.8(2)
C53 O5 C26 C27 -73.18(19)
C53 O5 C26 C25 108.61(17)
C36 C25 C26 O5 178.76(13)
C24 C25 C26 O5 -1.2(2)
C36 C25 C26 C27 0.6(2)
C24 C25 C26 C27 -179.31(14)
C57 O6 C27 C26 -89.16(17)
C57 O6 C27 C28 93.40(18)
O5 C26 C27 O6 3.7(2)
C25 C26 C27 O6 -178.08(13)
O5 C26 C27 C28 -178.88(14)
C25 C26 C27 C28 -0.7(2)
O6 C27 C28 C31 179.83(13)
C26 C27 C28 C31 2.5(2)
O6 C27 C28 C29 3.1(2)
C26 C27 C28 C29 -174.20(15)
C3 C4 C29 C30 2.7(2)
C5 C4 C29 C30 175.46(14)
C3 C4 C29 C28 -173.74(14)
C5 C4 C29 C28 -1.0(2)
C27 C28 C29 C4 -168.16(15)
C31 C28 C29 C4 15.2(2)
C27 C28 C29 C30 15.5(2)
C31 C28 C29 C30 -161.14(15)
C2 C1 C30 C29 -2.5(3)
Cl1 C1 C30 C29 177.65(13)
C4 C29 C30 C1 -0.2(2)
C28 C29 C30 C1 176.12(15)
C27 C28 C31 C36 -4.5(2)
C29 C28 C31 C36 172.39(14)
C27 C28 C31 C32 171.79(14)
C29 C28 C31 C32 -11.3(2)
C6 C5 C32 C33 16.1(2)
C4 C5 C32 C33 -161.55(14)
C6 C5 C32 C31 -161.38(14)
C4 C5 C32 C31 21.0(2)
C28 C31 C32 C5 -6.8(2)
C36 C31 C32 C5 169.57(14)
C28 C31 C32 C33 175.79(14)
C36 C31 C32 C33 -7.9(2)
C7 C8 C33 C32 -13.2(2)
C9 C8 C33 C32 169.27(13)
C7 C8 C33 C34 164.80(14)
C9 C8 C33 C34 -12.7(2)
C5 C32 C33 C8 -1.1(2)
C31 C32 C33 C8 176.32(13)
C5 C32 C33 C34 -179.16(13)
C31 C32 C33 C34 -1.7(2)
C16 C15 C34 C35 -2.7(2)
C14 C15 C34 C35 177.66(13)
C16 C15 C34 C33 -179.30(13)
C14 C15 C34 C33 1.0(2)
C8 C33 C34 C15 7.7(2)
C32 C33 C34 C15 -174.29(13)
C8 C33 C34 C35 -169.02(13)
C32 C33 C34 C35 9.0(2)
C17 C18 C35 C34 5.7(2)
C19 C18 C35 C34 -173.78(13)
C17 C18 C35 C36 -173.06(13)
C19 C18 C35 C36 7.5(2)
C15 C34 C35 C18 -2.1(2)
C33 C34 C35 C18 174.49(13)
C15 C34 C35 C36 176.58(13)
C33 C34 C35 C36 -6.8(2)
C26 C25 C36 C31 -2.6(2)
C24 C25 C36 C31 177.37(13)
C26 C25 C36 C35 175.72(13)
C24 C25 C36 C35 -4.3(2)
C28 C31 C36 C25 4.6(2)
C32 C31 C36 C25 -171.67(13)
C28 C31 C36 C35 -173.70(13)
C32 C31 C36 C35 10.0(2)
C18 C35 C36 C25 -2.4(2)
C34 C35 C36 C25 178.93(13)
C18 C35 C36 C31 175.96(13)
C34 C35 C36 C31 -2.8(2)
C6 O1 C37 C38 -173.62(13)
O1 C37 C38 C39 -68.78(18)
C37 C38 C39 C40 173.09(15)
C7 O2 C41 C42 178.15(13)
O2 C41 C42 C43 -177.19(13)
C41 C42 C43 C44 -174.77(14)
C16 O3 C45 C46 -177.02(13)
O3 C45 C46 C47 -168.42(14)
C45 C46 C47 C48 -171.84(15)
C17 O4 C49 C50 -169.26(14)
O4 C49 C50 C51 -174.89(15)
C49 C50 C51 C52 -175.66(17)
C26 O5 C53 C54' -154.2(2)
C26 O5 C53 C54 172.3(3)
C54' C53 C54 C55 -53.2(5)
O5 C53 C54 C55 52.3(6)
C53 C54 C55 C56 176.9(7)
O5 C53 C54' C55' -49.6(4)
C54 C53 C54' C55' 36.4(4)
C53 C54' C55' C56' 178.0(7)
C27 O6 C57 C58 -177.17(14)
O6 C57 C58 C59 177.76(14)
C57 C58 C59 C60 179.94(16)
